data_7213544
loop_
_publ_author_name
'Guch, Mykhailo'
'Assoud, Abdeljalil'
'Kleinke, Holger'

_publ_section_title
;
 Crystal structure and physical properties of the new silicide Hf4CuSi4
 with planar CuSi4 rectangles
;
_journal_issue 21
_journal_name_full 'Journal of Materials Chemistry'
_journal_page_first 4356
_journal_paper_doi 10.1039/c0jm00066c
_journal_volume 20
_journal_year 2010
_chemical_formula_sum 'Cu Hf4 Si4'
_chemical_formula_weight 889.86
_chemical_name_systematic
;
?
;
_space_group_IT_number 12
_symmetry_cell_setting monoclinic
_symmetry_space_group_name_Hall '-C 2y'
_symmetry_space_group_name_H-M 'C 1 2/m 1'
_atom_sites_solution_hydrogens none
_atom_sites_solution_primary direct
_atom_sites_solution_secondary difmap
_audit_creation_method SHELXL-97
_cell_angle_alpha 90.00
_cell_angle_beta 109.9120(10)
_cell_angle_gamma 90.00
_cell_formula_units_Z 2
_cell_length_a 9.6945(8)
_cell_length_b 3.7498(3)
_cell_length_c 8.6531(7)
_cell_measurement_temperature 296(2)
_cell_volume 295.76(4)
_computing_structure_refinement 'SHELXL-97 (Sheldrick, 1997)'
_computing_structure_solution 'SHELXS-97 (Sheldrick, 1990)'
_diffrn_ambient_temperature 296(2)
_diffrn_measured_fraction_theta_full 0.977
_diffrn_measured_fraction_theta_max 0.977
_diffrn_radiation_monochromator graphite
_diffrn_radiation_source 'fine-focus sealed tube'
_diffrn_radiation_type MoK\a
_diffrn_radiation_wavelength 0.71073
_diffrn_reflns_av_R_equivalents 0.0155
_diffrn_reflns_av_sigmaI/netI 0.0203
_diffrn_reflns_limit_h_max 13
_diffrn_reflns_limit_h_min -10
_diffrn_reflns_limit_k_max 5
_diffrn_reflns_limit_k_min -5
_diffrn_reflns_limit_l_max 12
_diffrn_reflns_limit_l_min -12
_diffrn_reflns_number 1166
_diffrn_reflns_theta_full 30.51
_diffrn_reflns_theta_max 30.51
_diffrn_reflns_theta_min 4.32
_exptl_absorpt_coefficient_mu 74.129
_exptl_absorpt_correction_T_max 0.746
_exptl_absorpt_correction_T_min 0.369
_exptl_absorpt_correction_type empirical
_exptl_absorpt_process_details SADABS
_exptl_crystal_colour silver
_exptl_crystal_density_diffrn 9.992
_exptl_crystal_density_method 'not measured'
_exptl_crystal_description needle
_exptl_crystal_F_000 746
_exptl_crystal_size_max 0.10
_exptl_crystal_size_mid 0.01
_exptl_crystal_size_min 0.005
_refine_diff_density_max 3.029
_refine_diff_density_min -2.084
_refine_diff_density_rms 0.611
_refine_ls_extinction_coef 0.0062(3)
_refine_ls_extinction_expression Fc^*^=kFc[1+0.001xFc^2^\l^3^/sin(2\q)]^-1/4^
_refine_ls_extinction_method SHELXL
_refine_ls_goodness_of_fit_ref 1.228
_refine_ls_hydrogen_treatment none
_refine_ls_matrix_type full
_refine_ls_number_parameters 30
_refine_ls_number_reflns 510
_refine_ls_number_restraints 0
_refine_ls_restrained_S_all 1.228
_refine_ls_R_factor_all 0.0211
_refine_ls_R_factor_gt 0.0207
_refine_ls_shift/su_max 0.000
_refine_ls_shift/su_mean 0.000
_refine_ls_structure_factor_coef Fsqd
_refine_ls_weighting_details 'calc w=1/[\s^2^(Fo^2^)+(0.0302P)^2^+0.0000P] where P=(Fo^2^+2Fc^2^)/3'
_refine_ls_weighting_scheme calc
_refine_ls_wR_factor_gt 0.0522
_refine_ls_wR_factor_ref 0.0526
_reflns_number_gt 500
_reflns_number_total 510
_reflns_threshold_expression >2sigma(I)
_cod_data_source_file c0jm00066csup1.cif
_cod_data_source_block Hf4CuSi4
_cod_original_sg_symbol_H-M C2/m
_cod_database_code 7213544

loop_
_symmetry_equiv_pos_as_xyz
'x, y, z'
'-x, y, -z'
'x+1/2, y+1/2, z'
'-x+1/2, y+1/2, -z'
'-x, -y, -z'
'x, -y, z'
'-x+1/2, -y+1/2, -z'
'x+1/2, -y+1/2, z'

loop_
_atom_site_label
_atom_site_type_symbol
_atom_site_fract_x
_atom_site_fract_y
_atom_site_fract_z
_atom_site_U_iso_or_equiv
_atom_site_adp_type
_atom_site_occupancy
_atom_site_symmetry_multiplicity
_atom_site_calc_flag
_atom_site_refinement_flags
Hf1 Hf 0.10824(3) 0.0000 0.38100(4) 0.00429(14) Uani 1 2 d S
Hf2 Hf 0.75394(3) 0.0000 0.15803(4) 0.00429(14) Uani 1 2 d S
Cu1 Cu 0.0000 0.0000 0.0000 0.0068(3) Uani 1 4 d S
Si1 Si 0.3840(2) 0.0000 0.3865(3) 0.0033(4) Uani 1 2 d S
Si2 Si 0.4622(2) 0.0000 0.1497(3) 0.0029(4) Uani 1 2 d S

loop_
_atom_site_aniso_label
_atom_site_aniso_U_11
_atom_site_aniso_U_22
_atom_site_aniso_U_33
_atom_site_aniso_U_23
_atom_site_aniso_U_13
_atom_site_aniso_U_12
Hf1 0.00236(19) 0.0059(2) 0.00462(19) 0.000 0.00123(13) 0.000
Hf2 0.00239(19) 0.0057(2) 0.00469(19) 0.000 0.00106(13) 0.000
Cu1 0.0081(6) 0.0056(6) 0.0078(6) 0.000 0.0043(5) 0.000
Si1 0.0021(9) 0.0041(10) 0.0035(9) 0.000 0.0008(7) 0.000
Si2 0.0016(9) 0.0032(10) 0.0033(9) 0.000 0.0002(7) 0.000

loop_
_atom_type_symbol
_atom_type_description
_atom_type_scat_dispersion_real
_atom_type_scat_dispersion_imag
_atom_type_scat_source
Si Si 0.0817 0.0704 'International Tables Vol C Tables 4.2.6.8 and 6.1.1.4'
Cu Cu 0.3201 1.2651 'International Tables Vol C Tables 4.2.6.8 and 6.1.1.4'
Hf Hf -0.5830 6.1852 'International Tables Vol C Tables 4.2.6.8 and 6.1.1.4'

loop_
_geom_angle_atom_site_label_1
_geom_angle_atom_site_label_2
_geom_angle_atom_site_label_3
_geom_angle
_geom_angle_site_symmetry_1
_geom_angle_site_symmetry_3
Si1 Hf1 Si1 102.22(5) . 7_556
Si1 Hf1 Si1 102.22(5) . 7_546
Si1 Hf1 Si1 86.66(6) 7_556 7_546
Si1 Hf1 Si2 106.14(5) . 3_445
Si1 Hf1 Si2 151.64(7) 7_556 3_445
Si1 Hf1 Si2 86.93(5) 7_546 3_445
Si1 Hf1 Si2 106.14(5) . 3_455
Si1 Hf1 Si2 86.93(5) 7_556 3_455
Si1 Hf1 Si2 151.64(7) 7_546 3_455
Si2 Hf1 Si2 85.72(6) 3_445 3_455
Si1 Hf1 Si1 139.39(3) . 3_445
Si1 Hf1 Si1 105.42(3) 7_556 3_445
Si1 Hf1 Si1 51.20(8) 7_546 3_445
Si2 Hf1 Si1 50.65(6) 3_445 3_445
Si2 Hf1 Si1 104.51(5) 3_455 3_445
Si1 Hf1 Si1 139.39(3) . 3_455
Si1 Hf1 Si1 51.20(8) 7_556 3_455
Si1 Hf1 Si1 105.42(3) 7_546 3_455
Si2 Hf1 Si1 104.51(5) 3_445 3_455
Si2 Hf1 Si1 50.65(6) 3_455 3_455
Si1 Hf1 Si1 81.12(6) 3_445 3_455
Si1 Hf1 Cu1 89.61(5) . .
Si1 Hf1 Cu1 134.22(4) 7_556 .
Si1 Hf1 Cu1 134.22(4) 7_546 .
Si2 Hf1 Cu1 47.44(3) 3_445 .
Si2 Hf1 Cu1 47.44(3) 3_455 .
Si1 Hf1 Cu1 91.92(4) 3_445 .
Si1 Hf1 Cu1 91.92(4) 3_455 .
Si1 Hf1 Hf2 147.82(5) . 1_455
Si1 Hf1 Hf2 101.04(5) 7_556 1_455
Si1 Hf1 Hf2 101.04(5) 7_546 1_455
Si2 Hf1 Hf2 53.38(4) 3_445 1_455
Si2 Hf1 Hf2 53.38(4) 3_455 1_455
Si1 Hf1 Hf2 51.14(4) 3_445 1_455
Si1 Hf1 Hf2 51.14(4) 3_455 1_455
Cu1 Hf1 Hf2 58.211(8) . 1_455
Si1 Hf1 Hf2 52.25(3) . 3_445
Si1 Hf1 Hf2 154.46(5) 7_556 3_445
Si1 Hf1 Hf2 97.44(3) 7_546 3_445
Si2 Hf1 Hf2 53.89(4) 3_445 3_445
Si2 Hf1 Hf2 100.17(4) 3_455 3_445
Si1 Hf1 Hf2 96.57(3) 3_445 3_445
Si1 Hf1 Hf2 147.85(4) 3_455 3_445
Cu1 Hf1 Hf2 55.992(8) . 3_445
Hf2 Hf1 Hf2 102.856(11) 1_455 3_445
Si1 Hf1 Hf2 52.25(3) . 3_455
Si1 Hf1 Hf2 97.44(3) 7_556 3_455
Si1 Hf1 Hf2 154.46(5) 7_546 3_455
Si2 Hf1 Hf2 100.17(4) 3_445 3_455
Si2 Hf1 Hf2 53.89(4) 3_455 3_455
Si1 Hf1 Hf2 147.85(4) 3_445 3_455
Si1 Hf1 Hf2 96.57(3) 3_455 3_455
Cu1 Hf1 Hf2 55.992(8) . 3_455
Hf2 Hf1 Hf2 102.856(12) 1_455 3_455
Hf2 Hf1 Hf2 68.532(9) 3_445 3_455
Si1 Hf1 Hf1 52.09(3) . 7_556
Si1 Hf1 Hf1 50.13(5) 7_556 7_556
Si1 Hf1 Hf1 96.84(5) 7_546 7_556
Si2 Hf1 Hf1 158.23(5) 3_445 7_556
Si2 Hf1 Hf1 100.08(3) 3_455 7_556
Si1 Hf1 Hf1 144.17(4) 3_445 7_556
Si1 Hf1 Hf1 95.18(4) 3_455 7_556
Cu1 Hf1 Hf1 123.892(12) . 7_556
Hf2 Hf1 Hf1 145.008(8) 1_455 7_556
Hf2 Hf1 Hf1 104.339(15) 3_445 7_556
Hf2 Hf1 Hf1 67.906(11) 3_455 7_556
Si1 Hf2 Si1 87.76(7) 3 3_545
Si1 Hf2 Si2 135.56(3) 3 5_655
Si1 Hf2 Si2 135.56(3) 3_545 5_655
Si1 Hf2 Si2 52.29(6) 3 3
Si1 Hf2 Si2 108.98(5) 3_545 3
Si2 Hf2 Si2 107.08(5) 5_655 3
Si1 Hf2 Si2 108.98(5) 3 3_545
Si1 Hf2 Si2 52.29(6) 3_545 3_545
Si2 Hf2 Si2 107.08(5) 5_655 3_545
Si2 Hf2 Si2 85.05(6) 3 3_545
Si1 Hf2 Si2 103.53(5) 3 .
Si1 Hf2 Si2 103.53(5) 3_545 .
Si2 Hf2 Si2 63.22(7) 5_655 .
Si2 Hf2 Si2 137.37(3) 3 .
Si2 Hf2 Si2 137.37(3) 3_545 .
Si1 Hf2 Cu1 149.89(5) 3 3_545
Si1 Hf2 Cu1 90.34(4) 3_545 3_545
Si2 Hf2 Cu1 48.18(2) 5_655 3_545
Si2 Hf2 Cu1 153.44(4) 3 3_545
Si2 Hf2 Cu1 93.25(3) 3_545 3_545
Si2 Hf2 Cu1 47.94(2) . 3_545
Si1 Hf2 Cu1 90.34(4) 3 3
Si1 Hf2 Cu1 149.88(5) 3_545 3
Si2 Hf2 Cu1 48.18(2) 5_655 3
Si2 Hf2 Cu1 93.25(4) 3 3
Si2 Hf2 Cu1 153.44(4) 3_545 3
Si2 Hf2 Cu1 47.94(2) . 3
Cu1 Hf2 Cu1 76.593(10) 3_545 3
Si1 Hf2 Cu1 94.84(5) 3 1_655
Si1 Hf2 Cu1 94.84(5) 3_545 1_655
Si2 Hf2 Cu1 91.12(4) 5_655 1_655
Si2 Hf2 Cu1 47.03(3) 3 1_655
Si2 Hf2 Cu1 47.03(3) 3_545 1_655
Si2 Hf2 Cu1 154.34(4) . 1_655
Cu1 Hf2 Cu1 115.262(9) 3_545 1_655
Cu1 Hf2 Cu1 115.262(9) 3 1_655
Si1 Hf2 Hf2 150.96(5) 3 7_645
Si1 Hf2 Hf2 94.90(4) 3_545 7_645
Si2 Hf2 Hf2 53.58(3) 5_655 7_645
Si2 Hf2 Hf2 100.04(4) 3 7_645
Si2 Hf2 Hf2 53.50(4) 3_545 7_645
Si2 Hf2 Hf2 103.91(4) . 7_645
Cu1 Hf2 Hf2 59.134(8) 3_545 7_645
Cu1 Hf2 Hf2 101.081(14) 3 7_645
Cu1 Hf2 Hf2 56.128(9) 1_655 7_645
Si1 Hf2 Hf2 94.90(4) 3 7_655
Si1 Hf2 Hf2 150.96(5) 3_545 7_655
Si2 Hf2 Hf2 53.58(3) 5_655 7_655
Si2 Hf2 Hf2 53.50(4) 3 7_655
Si2 Hf2 Hf2 100.04(4) 3_545 7_655
Si2 Hf2 Hf2 103.91(4) . 7_655
Cu1 Hf2 Hf2 101.081(14) 3_545 7_655
Cu1 Hf2 Hf2 59.134(8) 3 7_655
Cu1 Hf2 Hf2 56.128(9) 1_655 7_655
Hf2 Hf2 Hf2 69.357(14) 7_645 7_655
Si1 Hf2 Hf1 56.10(4) 3 1_655
Si1 Hf2 Hf1 56.10(4) 3_545 1_655
Si2 Hf2 Hf1 148.54(5) 5_655 1_655
Si2 Hf2 Hf1 52.89(4) 3 1_655
Si2 Hf2 Hf1 52.89(4) 3_545 1_655
Si2 Hf2 Hf1 148.24(4) . 1_655
Cu1 Hf2 Hf1 141.702(5) 3_545 1_655
Cu1 Hf2 Hf1 141.702(5) 3 1_655
Cu1 Hf2 Hf1 57.419(9) 1_655 1_655
Hf2 Hf2 Hf1 102.088(13) 7_645 1_655
Hf2 Hf2 Hf1 102.088(13) 7_655 1_655
Si2 Cu1 Si2 180.00(11) 3_455 7_545
Si2 Cu1 Si2 104.13(8) 3_455 3_445
Si2 Cu1 Si2 75.87(8) 7_545 3_445
Si2 Cu1 Si2 75.87(8) 3_455 7
Si2 Cu1 Si2 104.13(8) 7_545 7
Si2 Cu1 Si2 180.00(11) 3_445 7
Si2 Cu1 Hf2 118.83(5) 3_455 7_545
Si2 Cu1 Hf2 61.17(5) 7_545 7_545
Si2 Cu1 Hf2 60.31(5) 3_445 7_545
Si2 Cu1 Hf2 119.69(5) 7 7_545
Si2 Cu1 Hf2 61.17(5) 3_455 3_455
Si2 Cu1 Hf2 118.83(5) 7_545 3_455
Si2 Cu1 Hf2 119.69(5) 3_445 3_455
Si2 Cu1 Hf2 60.31(5) 7 3_455
Hf2 Cu1 Hf2 180.000(12) 7_545 3_455
Si2 Cu1 Hf2 119.69(5) 3_455 3_445
Si2 Cu1 Hf2 60.31(5) 7_545 3_445
Si2 Cu1 Hf2 61.17(5) 3_445 3_445
Si2 Cu1 Hf2 118.83(5) 7 3_445
Hf2 Cu1 Hf2 103.407(10) 7_545 3_445
Hf2 Cu1 Hf2 76.593(10) 3_455 3_445
Si2 Cu1 Hf2 60.31(5) 3_455 7
Si2 Cu1 Hf2 119.69(5) 7_545 7
Si2 Cu1 Hf2 118.83(5) 3_445 7
Si2 Cu1 Hf2 61.17(5) 7 7
Hf2 Cu1 Hf2 76.593(10) 7_545 7
Hf2 Cu1 Hf2 103.407(10) 3_455 7
Hf2 Cu1 Hf2 180.000(10) 3_445 7
Si2 Cu1 Hf1 121.34(5) 3_455 5
Si2 Cu1 Hf1 58.66(5) 7_545 5
Si2 Cu1 Hf1 121.34(5) 3_445 5
Si2 Cu1 Hf1 58.66(5) 7 5
Hf2 Cu1 Hf1 65.844(7) 7_545 5
Hf2 Cu1 Hf1 114.156(7) 3_455 5
Hf2 Cu1 Hf1 114.156(7) 3_445 5
Hf2 Cu1 Hf1 65.844(7) 7 5
Si2 Cu1 Hf1 58.66(5) 3_455 .
Si2 Cu1 Hf1 121.34(5) 7_545 .
Si2 Cu1 Hf1 58.66(5) 3_445 .
Si2 Cu1 Hf1 121.34(5) 7 .
Hf2 Cu1 Hf1 114.156(7) 7_545 .
Hf2 Cu1 Hf1 65.844(7) 3_455 .
Hf2 Cu1 Hf1 65.844(7) 3_445 .
Hf2 Cu1 Hf1 114.156(7) 7 .
Hf1 Cu1 Hf1 180.0 5 .
Si2 Cu1 Hf2 121.36(4) 3_455 5_655
Si2 Cu1 Hf2 58.64(4) 7_545 5_655
Si2 Cu1 Hf2 121.36(4) 3_445 5_655
Si2 Cu1 Hf2 58.64(4) 7 5_655
Hf2 Cu1 Hf2 115.262(9) 7_545 5_655
Hf2 Cu1 Hf2 64.738(9) 3_455 5_655
Hf2 Cu1 Hf2 64.738(9) 3_445 5_655
Hf2 Cu1 Hf2 115.262(9) 7 5_655
Hf1 Cu1 Hf2 64.370(10) 5 5_655
Hf1 Cu1 Hf2 115.630(9) . 5_655
Si2 Cu1 Hf2 58.64(4) 3_455 1_455
Si2 Cu1 Hf2 121.36(4) 7_545 1_455
Si2 Cu1 Hf2 58.64(4) 3_445 1_455
Si2 Cu1 Hf2 121.36(4) 7 1_455
Hf2 Cu1 Hf2 64.738(9) 7_545 1_455
Hf2 Cu1 Hf2 115.262(9) 3_455 1_455
Hf2 Cu1 Hf2 115.262(9) 3_445 1_455
Hf2 Cu1 Hf2 64.738(9) 7 1_455
Hf1 Cu1 Hf2 115.630(9) 5 1_455
Hf1 Cu1 Hf2 64.370(9) . 1_455
Hf2 Cu1 Hf2 180.000(5) 5_655 1_455
Si2 Si1 Si1 102.39(14) . 5_656
Si2 Si1 Hf1 126.10(11) . .
Si1 Si1 Hf1 131.51(13) 5_656 .
Si2 Si1 Hf2 65.33(6) . 3_445
Si1 Si1 Hf2 131.57(6) 5_656 3_445
Hf1 Si1 Hf2 76.77(5) . 3_445
Si2 Si1 Hf2 65.33(6) . 3_455
Si1 Si1 Hf2 131.57(6) 5_656 3_455
Hf1 Si1 Hf2 76.77(5) . 3_455
Hf2 Si1 Hf2 87.76(7) 3_445 3_455
Si2 Si1 Hf1 133.39(5) . 7_556
Si1 Si1 Hf1 67.61(7) 5_656 7_556
Hf1 Si1 Hf1 77.78(5) . 7_556
Hf2 Si1 Hf1 154.54(9) 3_445 7_556
Hf2 Si1 Hf1 87.22(2) 3_455 7_556
Si2 Si1 Hf1 133.39(5) . 7_546
Si1 Si1 Hf1 67.61(7) 5_656 7_546
Hf1 Si1 Hf1 77.78(5) . 7_546
Hf2 Si1 Hf1 87.22(2) 3_445 7_546
Hf2 Si1 Hf1 154.54(9) 3_455 7_546
Hf1 Si1 Hf1 86.66(6) 7_556 7_546
Si2 Si1 Hf1 61.95(6) . 3
Si1 Si1 Hf1 61.19(7) 5_656 3
Hf1 Si1 Hf1 139.39(3) . 3
Hf2 Si1 Hf1 127.24(8) 3_445 3
Hf2 Si1 Hf1 72.76(3) 3_455 3
Hf1 Si1 Hf1 74.58(3) 7_556 3
Hf1 Si1 Hf1 128.80(8) 7_546 3
Si2 Si1 Hf1 61.95(6) . 3_545
Si1 Si1 Hf1 61.19(7) 5_656 3_545
Hf1 Si1 Hf1 139.39(3) . 3_545
Hf2 Si1 Hf1 72.76(3) 3_445 3_545
Hf2 Si1 Hf1 127.24(8) 3_455 3_545
Hf1 Si1 Hf1 128.80(8) 7_556 3_545
Hf1 Si1 Hf1 74.58(3) 7_546 3_545
Hf1 Si1 Hf1 81.12(6) 3 3_545
Cu1 Si2 Cu1 104.13(8) 3_545 3
Cu1 Si2 Si1 127.85(4) 3_545 .
Cu1 Si2 Si1 127.85(4) 3 .
Cu1 Si2 Hf1 142.73(9) 3_545 3
Cu1 Si2 Hf1 73.90(3) 3 3
Si1 Si2 Hf1 67.40(6) . 3
Cu1 Si2 Hf1 73.90(3) 3_545 3_545
Cu1 Si2 Hf1 142.73(9) 3 3_545
Si1 Si2 Hf1 67.40(6) . 3_545
Hf1 Si2 Hf1 85.72(6) 3 3_545
Cu1 Si2 Hf2 71.52(5) 3_545 5_655
Cu1 Si2 Hf2 71.52(5) 3 5_655
Si1 Si2 Hf2 117.54(11) . 5_655
Hf1 Si2 Hf2 136.98(3) 3 5_655
Hf1 Si2 Hf2 136.98(3) 3_545 5_655
Cu1 Si2 Hf2 74.32(3) 3_545 3_445
Cu1 Si2 Hf2 142.75(9) 3 3_445
Si1 Si2 Hf2 62.38(6) . 3_445
Hf1 Si2 Hf2 129.74(8) 3 3_445
Hf1 Si2 Hf2 73.72(3) 3_545 3_445
Hf2 Si2 Hf2 72.92(5) 5_655 3_445
Cu1 Si2 Hf2 142.75(9) 3_545 3_455
Cu1 Si2 Hf2 74.32(3) 3 3_455
Si1 Si2 Hf2 62.38(6) . 3_455
Hf1 Si2 Hf2 73.72(3) 3 3_455
Hf1 Si2 Hf2 129.74(8) 3_545 3_455
Hf2 Si2 Hf2 72.92(5) 5_655 3_455
Hf2 Si2 Hf2 85.05(6) 3_445 3_455
Cu1 Si2 Hf2 70.89(5) 3_545 .
Cu1 Si2 Hf2 70.89(5) 3 .
Si1 Si2 Hf2 125.68(11) . .
Hf1 Si2 Hf2 73.56(5) 3 .
Hf1 Si2 Hf2 73.56(5) 3_545 .
Hf2 Si2 Hf2 116.78(7) 5_655 .
Hf2 Si2 Hf2 137.37(3) 3_445 .
Hf2 Si2 Hf2 137.37(3) 3_455 .

loop_
_geom_bond_atom_site_label_1
_geom_bond_atom_site_label_2
_geom_bond_distance
_geom_bond_site_symmetry_2
Hf1 Si1 2.658(2) .
Hf1 Si1 2.7323(16) 7_556
Hf1 Si1 2.7323(16) 7_546
Hf1 Si2 2.7562(16) 3_445
Hf1 Si2 2.7562(16) 3_455
Hf1 Si1 2.8832(16) 3_445
Hf1 Si1 2.8832(16) 3_455
Hf1 Cu1 3.1006(4) .
Hf1 Hf2 3.3176(5) 1_455
Hf1 Hf2 3.3300(4) 3_445
Hf1 Hf2 3.3300(4) 3_455
Hf1 Hf1 3.3846(6) 7_556
Hf2 Si1 2.7048(16) 3
Hf2 Si1 2.7048(16) 3_545
Hf2 Si2 2.771(2) 5_655
Hf2 Si2 2.7739(16) 3
Hf2 Si2 2.7739(15) 3_545
Hf2 Si2 2.805(2) .
Hf2 Cu1 3.0253(3) 3_545
Hf2 Cu1 3.0253(3) 3
Hf2 Cu1 3.1276(4) 1_655
Hf2 Hf2 3.2952(5) 7_645
Hf2 Hf2 3.2952(5) 7_655
Hf2 Hf1 3.3176(5) 1_655
Cu1 Si2 2.3771(13) 3_455
Cu1 Si2 2.3771(13) 7_545
Cu1 Si2 2.3771(13) 3_445
Cu1 Si2 2.3771(13) 7
Cu1 Hf2 3.0253(3) 7_545
Cu1 Hf2 3.0253(3) 3_455
Cu1 Hf2 3.0253(3) 3_445
Cu1 Hf2 3.0253(3) 7
Cu1 Hf1 3.1006(4) 5
Cu1 Hf2 3.1276(4) 5_655
Cu1 Hf2 3.1276(4) 1_455
Si1 Si2 2.415(3) .
Si1 Si1 2.430(5) 5_656
Si1 Hf2 2.7048(16) 3_445
Si1 Hf2 2.7048(16) 3_455
Si1 Hf1 2.7323(16) 7_556
Si1 Hf1 2.7323(16) 7_546
Si1 Hf1 2.8832(16) 3
Si1 Hf1 2.8832(16) 3_545
Si2 Cu1 2.3771(13) 3_545
Si2 Cu1 2.3771(13) 3
Si2 Hf1 2.7562(16) 3
Si2 Hf1 2.7562(16) 3_545
Si2 Hf2 2.771(2) 5_655
Si2 Hf2 2.7739(15) 3_445
Si2 Hf2 2.7739(16) 3_455
